data_4322530
loop_
_publ_author_name
'Lena Kakaliou'
Scanlon
'Baixin Qian'
'Sung W. Baek'
'Milton R. Smith'
'Douglas H. Motry'

_publ_section_title
;
 Five- and Six-Coordinate Group 4 Compounds Stabilized by \b-Ketiminate
 and Diketiminate Ligands: Syntheses and Comparisons between Solid-State
 and Solution Structures
;
_journal_name_full 'Inorganic Chemistry'
_journal_page_first 5964
_journal_page_last 5977
_journal_paper_doi 10.1021/ic981364j
_journal_volume 38
_journal_year 1999
_chemical_formula_sum 'C25 H39 N5 Ti'
_chemical_formula_weight 457.51
_chemical_name_systematic
; 
 ? 
;
_space_group_IT_number 2
_symmetry_cell_setting triclinic
_symmetry_space_group_name_Hall '-P 1'
_symmetry_space_group_name_H-M 'P -1'
_atom_sites_solution_hydrogens geom
_atom_sites_solution_primary direct
_atom_sites_solution_secondary difmap
_audit_creation_method SHELXL
_cell_angle_alpha 102.53
_cell_angle_beta 93.59
_cell_angle_gamma 102.5190(10)
_cell_formula_units_Z 2
_cell_length_a 8.69720(10)
_cell_length_b 10.51620(10)
_cell_length_c 15.53630(10)
_cell_measurement_temperature 173(2)
_cell_volume 1345.16(2)
_computing_structure_refinement 'SHELXL-93 (Sheldrick, 1993)'
_computing_structure_solution 'SHELXS-86 (Sheldrick, 1990)'
_diffrn_ambient_temperature 173(2)
_diffrn_radiation_monochromator graphite
_diffrn_radiation_source 'fine-focus sealed tube'
_diffrn_radiation_type MoK\a
_diffrn_radiation_wavelength 0.71073
_diffrn_reflns_av_R_equivalents 0.0196
_diffrn_reflns_av_sigmaI/netI 0.0306
_diffrn_reflns_limit_h_max 11
_diffrn_reflns_limit_h_min -11
_diffrn_reflns_limit_k_max 13
_diffrn_reflns_limit_k_min -13
_diffrn_reflns_limit_l_max 20
_diffrn_reflns_limit_l_min -20
_diffrn_reflns_number 13940
_diffrn_reflns_theta_max 28.23
_diffrn_reflns_theta_min 1.35
_exptl_absorpt_coefficient_mu 0.337
_exptl_crystal_density_diffrn 1.130
_exptl_crystal_F_000 492
_exptl_crystal_size_max 0.2
_exptl_crystal_size_mid 0.2
_exptl_crystal_size_min 0.15
_refine_diff_density_max 0.597
_refine_diff_density_min -0.470
_refine_diff_density_rms 0.053
_refine_ls_extinction_method none
_refine_ls_goodness_of_fit_all 1.161
_refine_ls_goodness_of_fit_obs 1.213
_refine_ls_matrix_type full
_refine_ls_number_parameters 280
_refine_ls_number_reflns 6100
_refine_ls_number_restraints 0
_refine_ls_restrained_S_all 1.161
_refine_ls_restrained_S_obs 1.213
_refine_ls_R_factor_all 0.0538
_refine_ls_R_factor_obs 0.0431
_refine_ls_shift/esd_max -0.018
_refine_ls_shift/esd_mean 0.002
_refine_ls_structure_factor_coef Fsqd
_refine_ls_weighting_details 'w=1/[\s^2^(Fo^2^)+(0.1000P)^2^+0.0000P] where P=(Fo^2^+2Fc^2^)/3'
_refine_ls_weighting_scheme calc
_refine_ls_wR_factor_all 0.1534
_refine_ls_wR_factor_obs 0.1460
_reflns_number_observed 5099
_reflns_number_total 6100
_reflns_observed_criterion >2sigma(I)
_cod_data_source_file ic981364j_03.cif
_cod_data_source_block (TTP)Ti(NMe2)3
_cod_depositor_comments
;
The following automatic conversions were performed:

'_refine_ls_weighting_scheme' value 'calc
w=1/[\s^2^(Fo^2^)+(0.1000P)^2^+0.0000P] where P=(Fo^2^+2Fc^2^)/3' was
changed to 'calc'. New tag '_refine_ls_weighting_details' was
created. The value of the new tag was set to
'w=1/[\s^2^(Fo^2^)+(0.1000P)^2^+0.0000P] where P=(Fo^2^+2Fc^2^)/3'.

Automatic conversion script
Id: cif_fix_values 3143 2015-03-26 13:38:13Z robertas 
;
_cod_original_cell_volume 1345.12(2)
_cod_database_code 4322530

loop_
_symmetry_equiv_pos_as_xyz
'x, y, z'
'-x, -y, -z'

loop_
_atom_site_aniso_label
_atom_site_aniso_U_11
_atom_site_aniso_U_22
_atom_site_aniso_U_33
_atom_site_aniso_U_23
_atom_site_aniso_U_13
_atom_site_aniso_U_12
Ti1 0.0233(2) 0.0203(2) 0.0238(2) 0.00377(13) 0.00020(12) 0.00466(12)
N5 0.0307(8) 0.0380(9) 0.0279(8) 0.0018(7) 0.0032(6) 0.0096(7)
N3 0.0409(9) 0.0298(9) 0.0459(10) 0.0132(8) 0.0026(8) 0.0128(7)
N4 0.0278(8) 0.0377(9) 0.0298(8) 0.0035(7) -0.0022(6) 0.0041(7)
N2 0.0260(7) 0.0225(7) 0.0246(7) 0.0069(6) 0.0035(6) 0.0041(6)
N1 0.0298(8) 0.0236(8) 0.0265(8) 0.0075(6) 0.0036(6) 0.0013(6)
C25 0.0487(13) 0.077(2) 0.0282(11) 0.0092(11) 0.0060(10) 0.0176(13)
C24 0.0410(12) 0.060(2) 0.0479(13) 0.0042(12) 0.0141(10) 0.0219(11)
C21 0.101(2) 0.0314(13) 0.101(3) 0.0127(15) -0.001(2) 0.0306(15)
C20 0.0473(13) 0.067(2) 0.057(2) 0.0309(13) -0.0043(11) 0.0200(12)
C22 0.0532(15) 0.054(2) 0.0470(14) -0.0049(12) -0.0129(12) -0.0075(12)
C23 0.0322(10) 0.069(2) 0.0440(13) 0.0198(12) 0.0019(9) 0.0204(11)
C5 0.0524(13) 0.0219(10) 0.0452(12) 0.0097(9) 0.0140(10) 0.0061(9)
C4 0.0314(9) 0.0222(9) 0.0266(9) 0.0073(7) 0.0014(7) 0.0052(7)
C3 0.0343(9) 0.0229(9) 0.0323(10) 0.0030(7) 0.0079(8) 0.0080(7)
C2 0.0328(9) 0.0298(10) 0.0297(9) 0.0067(8) 0.0077(8) 0.0037(8)
C1 0.066(2) 0.0388(13) 0.058(2) 0.0105(11) 0.0370(13) 0.0086(11)
C6 0.0349(10) 0.0242(9) 0.0292(9) 0.0075(7) 0.0074(8) 0.0022(7)
C11 0.0378(10) 0.0367(11) 0.0322(10) 0.0121(9) -0.0011(8) -0.0030(9)
C10 0.0420(11) 0.0303(11) 0.0370(11) 0.0063(9) 0.0020(9) -0.0065(9)
C9 0.0435(11) 0.0254(10) 0.0347(10) 0.0076(8) 0.0118(8) 0.0034(8)
C8 0.0554(13) 0.0327(11) 0.0328(11) 0.0128(9) -0.0005(9) 0.0005(10)
C7 0.0476(12) 0.0308(11) 0.0331(10) 0.0096(9) -0.0031(9) -0.0061(9)
C12 0.0599(14) 0.0268(10) 0.0426(12) 0.0115(9) 0.0136(10) 0.0013(9)
C13 0.0278(9) 0.0234(9) 0.0276(9) 0.0057(7) 0.0046(7) 0.0038(7)
C18 0.0317(9) 0.0277(10) 0.0300(10) 0.0043(8) 0.0024(7) 0.0053(7)
C17 0.0264(9) 0.0380(11) 0.0459(12) 0.0040(9) 0.0042(8) 0.0052(8)
C16 0.0397(12) 0.0425(12) 0.0509(13) 0.0107(11) 0.0187(10) 0.0023(9)
C15 0.0509(13) 0.058(2) 0.0465(13) 0.0302(12) 0.0168(11) 0.0078(11)
C14 0.0390(11) 0.0492(13) 0.0385(11) 0.0244(10) 0.0075(9) 0.0105(9)
C19 0.054(2) 0.082(2) 0.090(2) 0.029(2) 0.037(2) -0.0030(15)

loop_
_atom_site_label
_atom_site_type_symbol
_atom_site_fract_x
_atom_site_fract_y
_atom_site_fract_z
_atom_site_U_iso_or_equiv
_atom_site_thermal_displace_type
_atom_site_occupancy
_atom_site_calc_flag
_atom_site_refinement_flags
_atom_site_disorder_group
Ti1 Ti 0.45360(3) 0.77617(3) 0.71306(2) 0.02285(12) Uani 1 d . .
N5 N 0.5576(2) 0.7553(2) 0.60410(11) 0.0329(4) Uani 1 d . .
N3 N 0.5525(2) 0.6536(2) 0.75661(12) 0.0376(4) Uani 1 d . .
N4 N 0.2475(2) 0.7174(2) 0.64617(11) 0.0333(4) Uani 1 d . .
N2 N 0.5504(2) 0.98210(15) 0.75801(10) 0.0243(3) Uani 1 d . .
N1 N 0.3343(2) 0.8090(2) 0.83673(10) 0.0272(3) Uani 1 d . .
C25 C 0.5013(3) 0.7851(3) 0.52121(15) 0.0513(6) Uani 1 d . .
H25A H 0.3968(3) 0.8003(3) 0.52485(15) 0.077 Uiso 1 calc R .
H25B H 0.4986(3) 0.7106(3) 0.47235(15) 0.077 Uiso 1 calc R .
H25C H 0.5719(3) 0.8638(3) 0.51227(15) 0.077 Uiso 1 calc R .
C24 C 0.7165(3) 0.7315(3) 0.5975(2) 0.0491(6) Uani 1 d . .
H24A H 0.7540(3) 0.7118(3) 0.6515(2) 0.074 Uiso 1 calc R .
H24B H 0.7870(3) 0.8101(3) 0.5884(2) 0.074 Uiso 1 calc R .
H24C H 0.7127(3) 0.6570(3) 0.5485(2) 0.074 Uiso 1 calc R .
C21 C 0.5320(4) 0.5138(3) 0.7119(3) 0.0763(10) Uani 1 d . .
H21A H 0.4598(4) 0.4931(3) 0.6588(3) 0.114 Uiso 1 calc R .
H21B H 0.4900(4) 0.4582(3) 0.7505(3) 0.114 Uiso 1 calc R .
H21C H 0.6326(4) 0.4976(3) 0.6970(3) 0.114 Uiso 1 calc R .
C20 C 0.6612(3) 0.6915(3) 0.8382(2) 0.0540(6) Uani 1 d . .
H20A H 0.6718(3) 0.7846(3) 0.8655(2) 0.081 Uiso 1 calc R .
H20B H 0.7630(3) 0.6767(3) 0.8247(2) 0.081 Uiso 1 calc R .
H20C H 0.6202(3) 0.6381(3) 0.8783(2) 0.081 Uiso 1 calc R .
C22 C 0.1819(3) 0.5974(3) 0.5778(2) 0.0579(7) Uani 1 d . .
H22A H 0.2575(3) 0.5427(3) 0.5702(2) 0.087 Uiso 1 calc R .
H22B H 0.1581(3) 0.6212(3) 0.5231(2) 0.087 Uiso 1 calc R .
H22C H 0.0866(3) 0.5485(3) 0.5946(2) 0.087 Uiso 1 calc R .
C23 C 0.1396(3) 0.8055(3) 0.6613(2) 0.0460(6) Uani 1 d . .
H23A H 0.1885(3) 0.8838(3) 0.7071(2) 0.069 Uiso 1 calc R .
H23B H 0.0438(3) 0.7593(3) 0.6793(2) 0.069 Uiso 1 calc R .
H23C H 0.1152(3) 0.8316(3) 0.6075(2) 0.069 Uiso 1 calc R .
C5 C 0.5593(3) 1.2236(2) 0.8146(2) 0.0396(5) Uani 1 d . .
H5A H 0.6409(3) 1.2317(2) 0.7760(2) 0.059 Uiso 1 calc R .
H5B H 0.6034(3) 1.2692(2) 0.8744(2) 0.059 Uiso 1 calc R .
H5C H 0.4768(3) 1.2628(2) 0.7962(2) 0.059 Uiso 1 calc R .
C4 C 0.4910(2) 1.0761(2) 0.81045(12) 0.0268(4) Uani 1 d . .
C3 C 0.3718(2) 1.0477(2) 0.86328(13) 0.0300(4) Uani 1 d . .
H3A H 0.3314(2) 1.1194(2) 0.89032(13) 0.036 Uiso 1 calc R .
C2 C 0.3039(2) 0.9215(2) 0.88103(13) 0.0313(4) Uani 1 d . .
C1 C 0.1970(3) 0.9243(2) 0.9545(2) 0.0535(7) Uani 1 d . .
H1A H 0.1579(3) 0.8348(2) 0.9613(2) 0.080 Uiso 1 calc R .
H1B H 0.1093(3) 0.9605(2) 0.9395(2) 0.080 Uiso 1 calc R .
H1C H 0.2560(3) 0.9793(2) 1.0091(2) 0.080 Uiso 1 calc R .
C6 C 0.2716(2) 0.6880(2) 0.86567(13) 0.0298(4) Uani 1 d . .
C11 C 0.1457(2) 0.5889(2) 0.81500(14) 0.0370(5) Uani 1 d . .
H11A H 0.1009(2) 0.6008(2) 0.76224(14) 0.044 Uiso 1 calc R .
C10 C 0.0864(3) 0.4716(2) 0.84297(14) 0.0392(5) Uani 1 d . .
H10A H 0.0015(3) 0.4071(2) 0.80881(14) 0.047 Uiso 1 calc R .
C9 C 0.1521(3) 0.4499(2) 0.92095(14) 0.0349(4) Uani 1 d . .
C8 C 0.2788(3) 0.5480(2) 0.97005(14) 0.0413(5) Uani 1 d . .
H8A H 0.3253(3) 0.5351(2) 1.02204(14) 0.050 Uiso 1 calc R .
C7 C 0.3382(3) 0.6661(2) 0.94302(14) 0.0396(5) Uani 1 d . .
H7A H 0.4231(3) 0.7305(2) 0.97729(14) 0.048 Uiso 1 calc R .
C12 C 0.0855(3) 0.3247(2) 0.9529(2) 0.0436(5) Uani 1 d . .
H12A H -0.0012(3) 0.2681(2) 0.9111(2) 0.065 Uiso 1 calc R .
H12B H 0.0487(3) 0.3496(2) 1.0097(2) 0.065 Uiso 1 calc R .
H12C H 0.1669(3) 0.2772(2) 0.9581(2) 0.065 Uiso 1 calc R .
C13 C 0.6968(2) 1.0315(2) 0.72355(12) 0.0266(4) Uani 1 d . .
C18 C 0.8399(2) 1.0305(2) 0.76744(13) 0.0305(4) Uani 1 d . .
H18A H 0.8412(2) 0.9971(2) 0.81813(13) 0.037 Uiso 1 calc R .
C17 C 0.9832(2) 1.0799(2) 0.7358(2) 0.0381(5) Uani 1 d . .
H17A H 1.0783(2) 1.0786(2) 0.7661(2) 0.046 Uiso 1 calc R .
C16 C 0.9866(3) 1.1301(2) 0.6610(2) 0.0450(5) Uani 1 d . .
C15 C 0.8414(3) 1.1292(3) 0.6165(2) 0.0493(6) Uani 1 d . .
H15A H 0.8405(3) 1.1610(3) 0.5651(2) 0.059 Uiso 1 calc R .
C14 C 0.6983(3) 1.0818(2) 0.64738(15) 0.0399(5) Uani 1 d . .
H14A H 0.6033(3) 1.0836(2) 0.61718(15) 0.048 Uiso 1 calc R .
C19 C 1.1431(4) 1.1833(4) 0.6284(2) 0.0755(9) Uani 1 d . .
H19A H 1.1234(4) 1.2137(4) 0.5757(2) 0.113 Uiso 1 calc R .
H19B H 1.1989(4) 1.1133(4) 0.6154(2) 0.113 Uiso 1 calc R .
H19C H 1.2061(4) 1.2567(4) 0.6736(2) 0.113 Uiso 1 calc R .

loop_
_atom_type_symbol
_atom_type_description
_atom_type_scat_dispersion_real
_atom_type_scat_dispersion_imag
_atom_type_scat_source
C C 0.0033 0.0016 'International Tables Vol C Tables 4.2.6.8 and 6.1.1.4'
H H 0.0000 0.0000 'International Tables Vol C Tables 4.2.6.8 and 6.1.1.4'
N N 0.0061 0.0033 'International Tables Vol C Tables 4.2.6.8 and 6.1.1.4'
Ti Ti 0.2776 0.4457 'International Tables Vol C Tables 4.2.6.8 and 6.1.1.4'

loop_
_geom_angle_atom_site_label_1
_geom_angle_atom_site_label_2
_geom_angle_atom_site_label_3
_geom_angle
_geom_angle_site_symmetry_1
_geom_angle_site_symmetry_3
_geom_angle_publ_flag
N3 Ti1 N4 121.27(8) . . ?
N3 Ti1 N5 92.75(8) . . ?
N4 Ti1 N5 91.50(7) . . ?
N3 Ti1 N2 119.40(7) . . ?
N4 Ti1 N2 118.35(7) . . ?
N5 Ti1 N2 95.63(7) . . ?
N3 Ti1 N1 89.53(7) . . ?
N4 Ti1 N1 88.27(7) . . ?
N5 Ti1 N1 177.46(6) . . ?
N2 Ti1 N1 82.27(6) . . ?
C24 N5 C25 109.0(2) . . ?
C24 N5 Ti1 125.04(14) . . ?
C25 N5 Ti1 125.15(14) . . ?
C21 N3 C20 112.1(2) . . ?
C21 N3 Ti1 124.4(2) . . ?
C20 N3 Ti1 123.5(2) . . ?
C22 N4 C23 112.6(2) . . ?
C22 N4 Ti1 129.4(2) . . ?
C23 N4 Ti1 117.95(14) . . ?
C4 N2 C13 115.84(15) . . ?
C4 N2 Ti1 129.09(12) . . ?
C13 N2 Ti1 114.95(11) . . ?
C2 N1 C6 117.3(2) . . ?
C2 N1 Ti1 128.05(12) . . ?
C6 N1 Ti1 114.36(12) . . ?
N2 C4 C3 124.2(2) . . ?
N2 C4 C5 119.3(2) . . ?
C3 C4 C5 116.4(2) . . ?
C4 C3 C2 127.6(2) . . ?
N1 C2 C3 121.8(2) . . ?
N1 C2 C1 122.2(2) . . ?
C3 C2 C1 116.0(2) . . ?
C11 C6 C7 118.4(2) . . ?
C11 C6 N1 120.7(2) . . ?
C7 C6 N1 120.9(2) . . ?
C6 C11 C10 120.5(2) . . ?
C9 C10 C11 121.2(2) . . ?
C8 C9 C10 117.8(2) . . ?
C8 C9 C12 120.7(2) . . ?
C10 C9 C12 121.5(2) . . ?
C9 C8 C7 121.4(2) . . ?
C6 C7 C8 120.7(2) . . ?
C18 C13 C14 118.7(2) . . ?
C18 C13 N2 119.5(2) . . ?
C14 C13 N2 121.9(2) . . ?
C13 C18 C17 120.3(2) . . ?
C16 C17 C18 121.7(2) . . ?
C17 C16 C15 117.6(2) . . ?
C17 C16 C19 120.6(2) . . ?
C15 C16 C19 121.7(2) . . ?
C14 C15 C16 121.5(2) . . ?
C15 C14 C13 120.2(2) . . ?

loop_
_geom_bond_atom_site_label_1
_geom_bond_atom_site_label_2
_geom_bond_distance
_geom_bond_site_symmetry_2
_geom_bond_publ_flag
Ti1 N3 1.909(2) . ?
Ti1 N4 1.919(2) . ?
Ti1 N5 1.962(2) . ?
Ti1 N2 2.090(2) . ?
Ti1 N1 2.237(2) . ?
N5 C24 1.462(3) . ?
N5 C25 1.469(3) . ?
N3 C21 1.451(3) . ?
N3 C20 1.459(3) . ?
N4 C22 1.440(3) . ?
N4 C23 1.450(3) . ?
N2 C4 1.354(2) . ?
N2 C13 1.448(2) . ?
N1 C2 1.322(3) . ?
N1 C6 1.448(2) . ?
C5 C4 1.521(2) . ?
C4 C3 1.384(3) . ?
C3 C2 1.423(3) . ?
C2 C1 1.516(3) . ?
C6 C11 1.395(3) . ?
C6 C7 1.387(3) . ?
C11 C10 1.400(3) . ?
C10 C9 1.392(3) . ?
C9 C8 1.386(3) . ?
C9 C12 1.518(3) . ?
C8 C7 1.400(3) . ?
C13 C18 1.384(3) . ?
C13 C14 1.397(3) . ?
C18 C17 1.405(3) . ?
C17 C16 1.376(3) . ?
C16 C15 1.398(4) . ?
C16 C19 1.517(3) . ?
C15 C14 1.392(3) . ?
